data_4342090
loop_
_publ_author_name
'Duan, Jingui'
'Higuchi, Masakazu'
'Kitagawa, Susumu'

_publ_section_title
;
 Predesign and systematic synthesis of 11 highly porous coordination
 polymers with unprecedented topology.
;
_journal_issue 4
_journal_name_full 'Inorganic chemistry'
_journal_page_first 1645
_journal_page_last 1649
_journal_paper_doi 10.1021/ic502643m
_journal_volume 54
_journal_year 2015
_chemical_formula_sum 'C39 H26 N O15 Zn4'
_chemical_formula_weight 1010.09
_chemical_name_systematic
; 
 ? 
;
_space_group_IT_number 58
_symmetry_space_group_name_Hall '-P 2 2n'
_symmetry_space_group_name_H-M 'P n n m'
_atom_sites_solution_hydrogens geom
_atom_sites_solution_primary direct
_atom_sites_solution_secondary difmap
_audit_creation_method SHELXL-97
_cell_angle_alpha 90.00
_cell_angle_beta 90.00
_cell_angle_gamma 90.00
_cell_formula_units_Z 4
_cell_length_a 27.474(5)
_cell_length_b 27.701(5)
_cell_length_c 10.377(2)
_cell_measurement_temperature 223(2)
_cell_volume 7897(3)
_computing_structure_refinement 'SHELXL-97 (Sheldrick, 1997)'
_computing_structure_solution 'SHELXS-97 (Sheldrick, 1990)'
_diffrn_ambient_temperature 223(2)
_diffrn_measured_fraction_theta_full 0.983
_diffrn_measured_fraction_theta_max 0.983
_diffrn_radiation_monochromator graphite
_diffrn_radiation_source 'fine-focus sealed tube'
_diffrn_radiation_type MoK\a
_diffrn_radiation_wavelength 0.71073
_diffrn_reflns_av_R_equivalents 0.0677
_diffrn_reflns_av_sigmaI/netI 0.0498
_diffrn_reflns_limit_h_max 32
_diffrn_reflns_limit_h_min -32
_diffrn_reflns_limit_k_max 29
_diffrn_reflns_limit_k_min -32
_diffrn_reflns_limit_l_max 12
_diffrn_reflns_limit_l_min -9
_diffrn_reflns_number 39359
_diffrn_reflns_theta_full 25.05
_diffrn_reflns_theta_max 25.05
_diffrn_reflns_theta_min 1.65
_exptl_absorpt_coefficient_mu 1.236
_exptl_absorpt_correction_T_max 0.8658
_exptl_absorpt_correction_T_min 0.8362
_exptl_absorpt_correction_type multi-scan
_exptl_crystal_density_diffrn 0.850
_exptl_crystal_density_method 'not measured'
_exptl_crystal_F_000 2028
_exptl_crystal_size_max 0.15
_exptl_crystal_size_mid 0.15
_exptl_crystal_size_min 0.12
_platon_squeeze_details
;
;
_refine_diff_density_max 1.594
_refine_diff_density_min -1.120
_refine_diff_density_rms 0.197
_refine_ls_extinction_coef 0.0020(7)
_refine_ls_extinction_expression Fc^*^=kFc[1+0.001xFc^2^\l^3^/sin(2\q)]^-1/4^
_refine_ls_extinction_method SHELXL
_refine_ls_goodness_of_fit_ref 1.160
_refine_ls_hydrogen_treatment constor
_refine_ls_matrix_type full
_refine_ls_number_parameters 283
_refine_ls_number_reflns 7299
_refine_ls_number_restraints 581
_refine_ls_restrained_S_all 1.175
_refine_ls_R_factor_all 0.1217
_refine_ls_R_factor_gt 0.1105
_refine_ls_shift/su_max 0.003
_refine_ls_shift/su_mean 0.000
_refine_ls_structure_factor_coef Fsqd
_refine_ls_weighting_details 'calc w=1/[\s^2^(Fo^2^)+(0.2600P)^2^+1.9990P] where P=(Fo^2^+2Fc^2^)/3'
_refine_ls_weighting_scheme calc
_refine_ls_wR_factor_gt 0.3408
_refine_ls_wR_factor_ref 0.3578
_reflns_number_gt 5921
_reflns_number_total 7299
_reflns_threshold_expression >2sigma(I)
_cod_data_source_file ic502643m_si_006.cif
_cod_data_source_block Id
_cod_depositor_comments 'Adding full bibliography for 4342086--4342096.cif.'
_cod_original_sg_symbol_Hall -P22n
_cod_original_sg_symbol_H-M Pnnm
_cod_database_code 4342090

loop_
_symmetry_equiv_pos_as_xyz
'x, y, z'
'-x, -y, z'
'x+1/2, -y+1/2, -z+1/2'
'-x+1/2, y+1/2, -z+1/2'
'-x, -y, -z'
'x, y, -z'
'-x-1/2, y-1/2, z-1/2'
'x-1/2, -y-1/2, z-1/2'

loop_
_atom_site_label
_atom_site_type_symbol
_atom_site_fract_x
_atom_site_fract_y
_atom_site_fract_z
_atom_site_U_iso_or_equiv
_atom_site_adp_type
_atom_site_occupancy
_atom_site_symmetry_multiplicity
_atom_site_calc_flag
_atom_site_refinement_flags
C1 C 0.3423(2) 0.4021(2) 0.5000 0.075(2) Uani 1 2 d SDU
C2 C 0.3892(2) 0.4343(2) 0.5000 0.086(3) Uani 1 2 d SRDU
C3 C 0.3878(2) 0.4841(2) 0.5000 0.096(3) Uani 1 2 d SRDU
H3 H 0.3577 0.5002 0.5000 0.116 Uiso 1 2 calc SR
C4 C 0.4309(2) 0.5105(2) 0.5000 0.112(3) Uani 1 2 d SRDU
H4 H 0.4298 0.5444 0.5000 0.135 Uiso 1 2 calc SR
C5 C 0.4752(2) 0.4871(2) 0.5000 0.106(3) Uani 1 2 d SRDU
C6 C 0.4765(2) 0.4372(2) 0.5000 0.102(3) Uani 1 2 d SRDU
H6 H 0.5066 0.4211 0.5000 0.123 Uiso 1 2 calc SR
C7 C 0.4335(2) 0.4108(2) 0.5000 0.093(3) Uani 1 2 d SRDU
H7 H 0.4346 0.3769 0.5000 0.111 Uiso 1 2 calc SR
C8 C 0.2006(2) 0.4093(2) 0.2423(6) 0.0367(12) Uani 1 1 d U
C9 C 0.1962(3) 0.4108(3) 0.0000 0.0347(17) Uani 1 2 d SU
H9 H 0.1877 0.3779 0.0000 0.042 Uiso 1 2 calc SR
C10 C 0.2030(2) 0.4369(2) 0.1179(6) 0.0344(12) Uani 1 1 d U
C11 C 0.2154(2) 0.4859(2) 0.1184(7) 0.0407(13) Uani 1 1 d U
H11 H 0.2190 0.5026 0.1968 0.049 Uiso 1 1 calc R
C12 C 0.2224(4) 0.5100(3) 0.0000 0.0450(18) Uani 1 2 d SU
C13 C 0.2351(4) 0.5623(4) 0.0000 0.057(2) Uani 1 2 d SU
C14 C 0.2483(4) 0.5856(3) 0.1034(10) 0.107(3) Uani 1 1 d U
H14 H 0.2475 0.5685 0.1816 0.128 Uiso 1 1 calc R
C15 C 0.2629(4) 0.6315(3) 0.1083(10) 0.098(3) Uani 1 1 d RU
H15 H 0.2712 0.6449 0.1887 0.118 Uiso 1 1 calc R
C16 C 0.2664(4) 0.6600(4) 0.0000 0.056(2) Uani 1 2 d SU
C17 C 0.2805(4) 0.7110(3) 0.0000 0.0487(19) Uani 1 2 d SU
C18 C 0.3043(3) 0.2803(3) 0.2395(8) 0.0584(16) Uani 1 1 d U
C19 C 0.3056(3) 0.2765(4) 0.0000 0.0432(19) Uani 1 2 d SU
H19 H 0.2734 0.2879 0.0000 0.052 Uiso 1 2 calc SR
C20 C 0.3286(2) 0.2683(3) 0.1192(7) 0.0475(14) Uani 1 1 d U
C21 C 0.3781(2) 0.2549(3) 0.1132(8) 0.0534(15) Uani 1 1 d U
H21 H 0.3954 0.2511 0.1906 0.064 Uiso 1 1 calc R
C22 C 0.4016(3) 0.2472(4) 0.0000 0.053(2) Uani 1 2 d SU
C23 C 0.4558(4) 0.2338(4) 0.0000 0.063(2) Uani 1 2 d SU
C24 C 0.4804(3) 0.2329(3) 0.1247(9) 0.105(3) Uani 1 1 d U
H24 H 0.4651 0.2398 0.2036 0.126 Uiso 1 1 calc R
C25 C 0.5308(3) 0.2204(3) 0.1117(9) 0.112(3) Uani 1 1 d RU
H25 H 0.5489 0.2182 0.1882 0.135 Uiso 1 1 calc R
C26 C 0.5551(4) 0.2115(4) 0.0000 0.066(2) Uani 1 2 d SU
C27 C 0.6071(3) 0.2017(3) 0.0000 0.0459(19) Uani 1 2 d SU
C28 C 0.3458(3) 0.0854(3) 0.0000 0.61(4) Uani 1 2 d SRU
H28A H 0.3526 0.1133 -0.0534 0.911 Uiso 0.50 1 calc PR
H28B H 0.3629 0.0576 -0.0340 0.911 Uiso 0.50 1 calc PR
H28C H 0.3566 0.0916 0.0874 0.911 Uiso 0.50 1 calc PR
C29 C 0.2722(3) 0.1182(3) 0.0000 0.61(4) Uani 1 2 d SRU
H29A H 0.2690 0.1300 0.0876 0.915 Uiso 0.50 1 calc PR
H29B H 0.2402 0.1116 -0.0353 0.915 Uiso 0.50 1 calc PR
H29C H 0.2884 0.1424 -0.0523 0.915 Uiso 0.50 1 calc PR
N1 N 0.2990(3) 0.0769(3) 0.0000 0.61(3) Uani 1 2 d SRU
H1A H 0.2912 0.0591 0.0709 0.728 Uiso 0.50 1 calc PR
H1B H 0.2912 0.0591 -0.0709 0.728 Uiso 0.50 1 calc PR
O1 O 0.23536(16) 0.33224(19) 0.5000 0.0294(12) Uani 1 2 d SU
O2 O 0.21384(19) 0.43195(16) 0.3441(4) 0.0448(11) Uani 1 1 d U
O3 O 0.18650(15) 0.36698(14) 0.2418(4) 0.0411(10) Uani 1 1 d U
O4 O 0.2903(3) 0.7304(2) -0.1057(7) 0.0801(17) Uani 1 1 d U
O5 O 0.3060(3) 0.4275(3) 0.5000 0.070(2) Uani 1 2 d SU
O6 O 0.3473(3) 0.3609(3) 0.5000 0.081(2) Uani 1 2 d SU
O7 O 0.3234(2) 0.2717(2) 0.3431(5) 0.0573(13) Uani 1 1 d U
O8 O 0.2610(2) 0.2985(2) 0.2266(7) 0.0706(16) Uani 1 1 d U
O9 O 0.6300(2) 0.19966(19) -0.1123(7) 0.0687(15) Uani 1 1 d U
Zn1 Zn 0.30053(3) 0.30589(3) 0.5000 0.0362(4) Uani 1 2 d SU
Zn2 Zn 0.20094(2) 0.30395(2) 0.34810(7) 0.0285(3) Uani 1 1 d U
Zn4 Zn 0.23761(3) 0.40083(3) 0.5000 0.0325(4) Uani 1 2 d SU

loop_
_atom_site_aniso_label
_atom_site_aniso_U_11
_atom_site_aniso_U_22
_atom_site_aniso_U_33
_atom_site_aniso_U_23
_atom_site_aniso_U_13
_atom_site_aniso_U_12
C1 0.060(4) 0.072(4) 0.094(5) 0.000 0.000 -0.015(4)
C2 0.077(4) 0.081(4) 0.102(5) 0.000 0.000 -0.013(4)
C3 0.087(5) 0.087(5) 0.115(6) 0.000 0.000 -0.012(5)
C4 0.102(6) 0.106(6) 0.128(7) 0.000 0.000 -0.018(5)
C5 0.093(5) 0.104(5) 0.122(7) 0.000 0.000 -0.015(5)
C6 0.091(5) 0.101(5) 0.115(6) 0.000 0.000 -0.014(5)
C7 0.085(5) 0.082(5) 0.111(6) 0.000 0.000 -0.009(4)
C8 0.038(2) 0.039(3) 0.033(3) -0.001(2) 0.002(2) 0.0040(19)
C9 0.037(3) 0.035(4) 0.032(4) 0.000 0.000 0.000(3)
C10 0.040(3) 0.029(2) 0.034(3) 0.000(2) 0.001(2) -0.0024(19)
C11 0.049(3) 0.034(3) 0.039(3) -0.004(2) 0.003(3) -0.004(2)
C12 0.056(4) 0.036(3) 0.042(4) 0.000 0.000 -0.005(3)
C13 0.068(5) 0.042(4) 0.061(5) 0.000 0.000 -0.006(3)
C14 0.142(6) 0.090(5) 0.089(5) -0.007(4) 0.001(5) -0.021(4)
C15 0.136(6) 0.079(4) 0.080(5) 0.002(4) 0.003(5) -0.016(4)
C16 0.071(5) 0.042(4) 0.053(5) 0.000 0.000 -0.003(3)
C17 0.065(4) 0.031(3) 0.050(4) 0.000 0.000 -0.005(3)
C18 0.051(3) 0.076(4) 0.049(3) 0.001(3) 0.001(3) 0.011(3)
C19 0.032(3) 0.058(4) 0.040(4) 0.000 0.000 0.008(3)
C20 0.038(3) 0.064(3) 0.041(3) 0.003(3) -0.008(2) 0.012(2)
C21 0.046(3) 0.069(3) 0.046(3) -0.001(3) -0.003(3) 0.007(3)
C22 0.045(4) 0.063(4) 0.050(4) 0.000 0.000 0.008(3)
C23 0.049(4) 0.074(5) 0.065(5) 0.000 0.000 0.010(4)
C24 0.089(5) 0.133(6) 0.095(5) 0.005(5) 0.000(4) 0.011(5)
C25 0.092(5) 0.141(6) 0.103(5) 0.010(5) -0.002(4) 0.019(5)
C26 0.050(4) 0.071(5) 0.078(5) 0.000 0.000 0.011(4)
C27 0.035(4) 0.047(4) 0.055(5) 0.000 0.000 0.005(3)
C28 0.61(4) 0.61(4) 0.61(4) 0.000 0.000 0.002(14)
C29 0.61(4) 0.61(4) 0.61(4) 0.000 0.000 0.004(13)
N1 0.61(4) 0.61(4) 0.60(4) 0.000 0.000 0.001(9)
O1 0.024(2) 0.028(2) 0.036(3) 0.000 0.000 -0.0002(17)
O2 0.059(3) 0.034(2) 0.041(3) -0.0006(18) 0.0004(19) -0.006(2)
O3 0.047(2) 0.034(2) 0.042(3) 0.0051(18) -0.0034(19) -0.0057(15)
O4 0.112(4) 0.062(3) 0.066(4) -0.001(3) 0.007(3) -0.008(3)
O5 0.054(3) 0.071(4) 0.086(5) 0.000 0.000 -0.020(3)
O6 0.061(4) 0.078(4) 0.105(6) 0.000 0.000 -0.012(3)
O7 0.058(3) 0.067(3) 0.047(3) 0.004(2) 0.004(2) 0.015(2)
O8 0.061(3) 0.086(4) 0.065(4) 0.010(3) 0.006(3) 0.024(2)
O9 0.052(3) 0.075(3) 0.079(4) -0.011(3) -0.003(3) 0.011(2)
Zn1 0.0296(6) 0.0373(7) 0.0416(8) 0.000 0.000 -0.0011(3)
Zn2 0.0262(5) 0.0262(5) 0.0331(6) 0.0015(2) -0.0006(2) -0.0013(2)
Zn4 0.0345(6) 0.0299(6) 0.0333(7) 0.000 0.000 -0.0048(3)

loop_
_atom_type_symbol
_atom_type_description
_atom_type_scat_dispersion_real
_atom_type_scat_dispersion_imag
_atom_type_scat_source
C C 0.0033 0.0016 'International Tables Vol C Tables 4.2.6.8 and 6.1.1.4'
H H 0.0000 0.0000 'International Tables Vol C Tables 4.2.6.8 and 6.1.1.4'
N N 0.0061 0.0033 'International Tables Vol C Tables 4.2.6.8 and 6.1.1.4'
O O 0.0106 0.0060 'International Tables Vol C Tables 4.2.6.8 and 6.1.1.4'
Zn Zn 0.2839 1.4301 'International Tables Vol C Tables 4.2.6.8 and 6.1.1.4'

loop_
_geom_angle_atom_site_label_1
_geom_angle_atom_site_label_2
_geom_angle_atom_site_label_3
_geom_angle
_geom_angle_site_symmetry_1
_geom_angle_site_symmetry_3
O6 C1 O5 132.1(8) . .
O6 C1 C2 117.7(5) . .
O5 C1 C2 110.2(4) . .
C7 C2 C3 119.6 . .
C7 C2 C1 117.3 . .
C3 C2 C1 123.1 . .
C2 C3 C4 120.2 . .
C2 C3 H3 119.9 . .
C4 C3 H3 119.9 . .
C5 C4 C3 120.2 . .
C5 C4 H4 119.9 . .
C3 C4 H4 119.9 . .
C4 C5 C6 119.6 . .
C4 C5 C5 124.2(5) . 5_666
C6 C5 C5 116.2(5) . 5_666
C5 C6 C7 120.2 . .
C5 C6 H6 119.9 . .
C7 C6 H6 119.9 . .
C2 C7 C6 120.2 . .
C2 C7 H7 119.9 . .
C6 C7 H7 119.9 . .
O3 C8 O2 123.9(6) . .
O3 C8 C10 119.5(5) . .
O2 C8 C10 116.6(5) . .
C10 C9 C10 117.2(7) . 6
C10 C9 H9 121.4 . .
C10 C9 H9 121.4 6 .
C11 C10 C9 121.6(6) . .
C11 C10 C8 120.0(6) . .
C9 C10 C8 118.1(5) . .
C10 C11 C12 119.2(6) . .
C10 C11 H11 120.4 . .
C12 C11 H11 120.4 . .
C11 C12 C11 121.0(8) 6 .
C11 C12 C13 119.4(4) 6 .
C11 C12 C13 119.4(4) . .
C14 C13 C14 110.8(11) . 6
C14 C13 C12 123.1(6) . .
C14 C13 C12 123.1(6) 6 .
C13 C14 C15 125.9(5) . .
C13 C14 H14 117.0 . .
C15 C14 H14 117.0 . .
C14 C15 C16 122.4(5) . .
C14 C15 H15 118.8 . .
C16 C15 H15 118.8 . .
C15 C16 C15 109.5(10) 6 .
C15 C16 C17 124.8(5) 6 .
C15 C16 C17 124.8(5) . .
O4 C17 O4 122.6(9) . 6
O4 C17 C16 118.1(5) . .
O4 C17 C16 118.1(5) 6 .
O7 C18 O8 124.1(8) . .
O7 C18 C20 120.9(6) . .
O8 C18 C20 114.9(7) . .
C20 C19 C20 123.1(8) 6 .
C20 C19 H19 118.4 6 .
C20 C19 H19 118.4 . .
C19 C20 C21 115.8(7) . .
C19 C20 C18 120.8(6) . .
C21 C20 C18 122.8(7) . .
C22 C21 C20 122.6(7) . .
C22 C21 H21 118.7 . .
C20 C21 H21 118.7 . .
C21 C22 C21 119.9(9) 6 .
C21 C22 C23 120.0(5) 6 .
C21 C22 C23 120.0(5) . .
C24 C23 C24 124.9(11) 6 .
C24 C23 C22 116.9(5) 6 .
C24 C23 C22 116.9(5) . .
C25 C24 C23 111.5(5) . .
C25 C24 H24 124.2 . .
C23 C24 H24 124.2 . .
C26 C25 C24 126.8(6) . .
C26 C25 H25 116.6 . .
C24 C25 H25 116.6 . .
C25 C26 C25 116.8(11) . 6
C25 C26 C27 121.1(6) . .
C25 C26 C27 121.1(6) 6 .
O9 C27 O9 123.1(9) 6 .
O9 C27 C26 118.3(4) 6 .
O9 C27 C26 118.3(4) . .
N1 C28 H28A 109.5 . .
N1 C28 H28B 109.5 . .
H28A C28 H28B 109.5 . .
N1 C28 H28C 109.5 . .
H28A C28 H28C 109.5 . .
H28B C28 H28C 109.5 . .
N1 C29 H29A 109.5 . .
N1 C29 H29B 109.5 . .
H29A C29 H29B 109.5 . .
N1 C29 H29C 109.5 . .
H29A C29 H29C 109.5 . .
H29B C29 H29C 109.5 . .
C28 N1 C29 112.3 . .
C28 N1 H1A 109.1 . .
C29 N1 H1A 109.1 . .
C28 N1 H1B 109.1 . .
C29 N1 H1B 109.1 . .
H1A N1 H1B 107.9 . .
Zn4 O1 Zn1 110.3(2) . .
Zn4 O1 Zn2 114.04(17) . .
Zn1 O1 Zn2 106.87(18) . .
Zn4 O1 Zn2 114.04(17) . 6_556
Zn1 O1 Zn2 106.87(18) . 6_556
Zn2 O1 Zn2 104.1(2) . 6_556
C8 O2 Zn4 124.3(4) . .
C8 O3 Zn2 136.6(4) . .
C17 O4 Zn2 129.8(6) . 7_665
C1 O5 Zn4 123.4(6) . .
C1 O6 Zn1 132.9(7) . .
C18 O7 Zn1 119.6(5) . .
C18 O8 Zn2 133.7(6) . .
C27 O9 Zn2 130.3(6) . 8_665
O1 Zn1 O7 118.24(17) . 6_556
O1 Zn1 O7 118.24(17) . .
O7 Zn1 O7 110.2(3) 6_556 .
O1 Zn1 O6 108.0(3) . .
O7 Zn1 O6 99.2(2) 6_556 .
O7 Zn1 O6 99.2(2) . .
O1 Zn1 Zn4 34.50(15) . .
O7 Zn1 Zn4 124.91(15) 6_556 .
O7 Zn1 Zn4 124.91(15) . .
O6 Zn1 Zn4 73.5(3) . .
O1 Zn1 Zn2 37.27(9) . .
O7 Zn1 Zn2 132.49(17) 6_556 .
O7 Zn1 Zn2 81.77(16) . .
O6 Zn1 Zn2 124.9(2) . .
Zn4 Zn1 Zn2 62.51(2) . .
O1 Zn1 Zn2 37.27(9) . 6_556
O7 Zn1 Zn2 81.77(16) 6_556 6_556
O7 Zn1 Zn2 132.49(17) . 6_556
O6 Zn1 Zn2 124.9(2) . 6_556
Zn4 Zn1 Zn2 62.51(2) . 6_556
Zn2 Zn1 Zn2 59.88(3) . 6_556
O9 Zn2 O1 108.6(2) 8_566 .
O9 Zn2 O8 153.6(3) 8_566 .
O1 Zn2 O8 97.5(2) . .
O9 Zn2 O3 88.0(2) 8_566 .
O1 Zn2 O3 100.23(18) . .
O8 Zn2 O3 83.8(2) . .
O9 Zn2 O4 90.9(3) 8_566 7_656
O1 Zn2 O4 98.4(2) . 7_656
O8 Zn2 O4 88.7(3) . 7_656
O3 Zn2 O4 160.7(2) . 7_656
O9 Zn2 Zn2 78.1(2) 8_566 6_556
O1 Zn2 Zn2 37.93(11) . 6_556
O8 Zn2 Zn2 127.29(18) . 6_556
O3 Zn2 Zn2 121.65(12) . 6_556
O4 Zn2 Zn2 76.8(2) 7_656 6_556
O9 Zn2 Zn1 138.1(2) 8_566 .
O1 Zn2 Zn1 35.86(13) . .
O8 Zn2 Zn1 67.49(19) . .
O3 Zn2 Zn1 114.28(11) . .
O4 Zn2 Zn1 78.7(2) 7_656 .
Zn2 Zn2 Zn1 60.060(16) 6_556 .
O1 Zn4 O2 115.57(14) . .
O1 Zn4 O2 115.57(14) . 6_556
O2 Zn4 O2 112.5(3) . 6_556
O1 Zn4 O5 113.3(3) . .
O2 Zn4 O5 98.7(2) . .
O2 Zn4 O5 98.7(2) 6_556 .
O1 Zn4 Zn1 35.18(14) . .
O2 Zn4 Zn1 123.67(14) . .
O2 Zn4 Zn1 123.67(14) 6_556 .
O5 Zn4 Zn1 78.1(3) . .

loop_
_geom_bond_atom_site_label_1
_geom_bond_atom_site_label_2
_geom_bond_distance
_geom_bond_site_symmetry_2
C1 O6 1.149(10) .
C1 O5 1.219(11) .
C1 C2 1.5664 .
C2 C7 1.3807 .
C2 C3 1.3817 .
C3 C4 1.3900 .
C3 H3 0.9400 .
C4 C5 1.3807 .
C4 H4 0.9400 .
C5 C6 1.3817 .
C5 C5 1.539(12) 5_666
C6 C7 1.3900 .
C6 H6 0.9400 .
C7 H7 0.9400 .
C8 O3 1.235(7) .
C8 O2 1.281(8) .
C8 C10 1.502(9) .
C9 C10 1.433(8) .
C9 C10 1.433(8) 6
C9 H9 0.9400 .
C10 C11 1.399(8) .
C11 C12 1.412(8) .
C11 H11 0.9400 .
C12 C11 1.412(8) 6
C12 C13 1.490(13) .
C13 C14 1.304(11) .
C13 C14 1.304(11) 6
C14 C15 1.3359 .
C14 H14 0.9400 .
C15 C16 1.377(11) .
C15 H15 0.9400 .
C16 C15 1.377(11) 6
C16 C17 1.465(13) .
C17 O4 1.250(8) .
C17 O4 1.250(8) 6
C18 O7 1.220(9) .
C18 O8 1.299(9) .
C18 C20 1.454(10) .
C19 C20 1.407(8) 6
C19 C20 1.407(8) .
C19 H19 0.9400 .
C20 C21 1.411(9) .
C21 C22 1.357(9) .
C21 H21 0.9400 .
C22 C21 1.357(9) 6
C22 C23 1.536(13) .
C23 C24 1.459(10) 6
C23 C24 1.459(10) .
C24 C25 1.4335 .
C24 H24 0.9400 .
C25 C26 1.360(11) .
C25 H25 0.9400 .
C26 C25 1.360(11) 6
C26 C27 1.455(14) .
C27 O9 1.326(8) 6
C27 O9 1.326(8) .
C28 N1 1.3081 .
C28 H28A 0.9700 .
C28 H28B 0.9700 .
C28 H28C 0.9700 .
C29 N1 1.3595 .
C29 H29A 0.9700 .
C29 H29B 0.9700 .
C29 H29C 0.9700 .
N1 H1A 0.9100 .
N1 H1B 0.9100 .
O1 Zn4 1.901(5) .
O1 Zn1 1.934(5) .
O1 Zn2 1.998(3) .
O1 Zn2 1.998(3) 6_556
O2 Zn4 1.946(5) .
O3 Zn2 2.103(4) .
O4 Zn2 2.107(6) 7_665
O5 Zn4 2.019(7) .
O6 Zn1 1.994(8) .
O7 Zn1 1.986(5) .
O8 Zn2 2.082(6) .
O9 Zn2 1.994(6) 8_665
Zn1 O7 1.986(5) 6_556
Zn1 Zn4 3.1473(14) .
Zn1 Zn2 3.1583(11) .
Zn1 Zn2 3.1583(11) 6_556
Zn2 O9 1.994(6) 8_566
Zn2 O4 2.107(6) 7_656
Zn2 Zn2 3.1526(15) 6_556
Zn4 O2 1.946(5) 6_556

loop_
_geom_torsion_atom_site_label_1
_geom_torsion_atom_site_label_2
_geom_torsion_atom_site_label_3
_geom_torsion_atom_site_label_4
_geom_torsion
_geom_torsion_site_symmetry_1
_geom_torsion_site_symmetry_4
O6 C1 C2 C7 0.0 . .
O5 C1 C2 C7 180.0 . .
O6 C1 C2 C3 180.0 . .
O5 C1 C2 C3 0.0 . .
C7 C2 C3 C4 0.0 . .
C1 C2 C3 C4 180.0 . .
C2 C3 C4 C5 0.0 . .
C3 C4 C5 C6 0.0 . .
C3 C4 C5 C5 180.0 . 5_666
C4 C5 C6 C7 0.0 . .
C5 C5 C6 C7 180.0 5_666 .
C3 C2 C7 C6 0.0 . .
C1 C2 C7 C6 180.0 . .
C5 C6 C7 C2 0.0 . .
C10 C9 C10 C11 0.3(11) 6 .
C10 C9 C10 C8 -174.5(4) 6 .
O3 C8 C10 C11 175.3(5) . .
O2 C8 C10 C11 -4.9(8) . .
O3 C8 C10 C9 -9.9(8) . .
O2 C8 C10 C9 169.9(6) . .
C9 C10 C11 C12 -1.3(10) . .
C8 C10 C11 C12 173.4(7) . .
C10 C11 C12 C11 2.3(14) . 6
C10 C11 C12 C13 179.3(8) . .
C11 C12 C13 C14 -170.8(9) 6 .
C11 C12 C13 C14 12.2(16) . .
C11 C12 C13 C14 -12.2(16) 6 6
C11 C12 C13 C14 170.8(9) . 6
C14 C13 C14 C15 14.8(14) 6 .
C12 C13 C14 C15 175.7(7) . .
C13 C14 C15 C16 -1.0(8) . .
C14 C15 C16 C15 -12.7(13) . 6
C14 C15 C16 C17 177.9(8) . .
C15 C16 C17 O4 0.1(17) 6 .
C15 C16 C17 O4 167.9(10) . .
C15 C16 C17 O4 -167.9(10) 6 6
C15 C16 C17 O4 -0.1(17) . 6
C20 C19 C20 C21 4.9(15) 6 .
C20 C19 C20 C18 176.0(7) 6 .
O7 C18 C20 C19 177.5(9) . .
O8 C18 C20 C19 -0.1(12) . .
O7 C18 C20 C21 -11.9(13) . .
O8 C18 C20 C21 170.5(7) . .
C19 C20 C21 C22 -4.1(12) . .
C18 C20 C21 C22 -175.0(9) . .
C20 C21 C22 C21 3.5(16) . 6
C20 C21 C22 C23 178.5(8) . .
C21 C22 C23 C24 3.8(15) 6 6
C21 C22 C23 C24 -171.3(9) . 6
C21 C22 C23 C24 171.3(9) 6 .
C21 C22 C23 C24 -3.8(15) . .
C24 C23 C24 C25 -13.0(14) 6 .
C22 C23 C24 C25 -179.4(7) . .
C23 C24 C25 C26 1.9(8) . .
C24 C25 C26 C25 7.9(16) . 6
C24 C25 C26 C27 176.7(6) . .
C25 C26 C27 O9 2.8(16) . 6
C25 C26 C27 O9 171.1(9) 6 6
C25 C26 C27 O9 -171.1(9) . .
C25 C26 C27 O9 -2.8(16) 6 .
O3 C8 O2 Zn4 24.1(9) . .
C10 C8 O2 Zn4 -155.7(4) . .
O2 C8 O3 Zn2 -31.8(10) . .
C10 C8 O3 Zn2 148.1(5) . .
O4 C17 O4 Zn2 -25.4(18) 6 7_665
C16 C17 O4 Zn2 167.2(7) . 7_665
O6 C1 O5 Zn4 0.0 . .
C2 C1 O5 Zn4 180.0 . .
O5 C1 O6 Zn1 0.0 . .
C2 C1 O6 Zn1 180.0 . .
O8 C18 O7 Zn1 -21.9(12) . .
C20 C18 O7 Zn1 160.7(6) . .
O7 C18 O8 Zn2 -19.1(15) . .
C20 C18 O8 Zn2 158.4(6) . .
O9 C27 O9 Zn2 -2.8(14) 6 8_665
C26 C27 O9 Zn2 170.8(7) . 8_665
Zn4 O1 Zn1 O7 111.4(2) . 6_556
Zn2 O1 Zn1 O7 -124.1(2) . 6_556
Zn2 O1 Zn1 O7 -13.0(3) 6_556 6_556
Zn4 O1 Zn1 O7 -111.4(2) . .
Zn2 O1 Zn1 O7 13.0(3) . .
Zn2 O1 Zn1 O7 124.1(2) 6_556 .
Zn4 O1 Zn1 O6 0.0 . .
Zn2 O1 Zn1 O6 124.49(16) . .
Zn2 O1 Zn1 O6 -124.49(16) 6_556 .
Zn2 O1 Zn1 Zn4 124.49(16) . .
Zn2 O1 Zn1 Zn4 -124.49(16) 6_556 .
Zn4 O1 Zn1 Zn2 -124.49(16) . .
Zn2 O1 Zn1 Zn2 111.0(3) 6_556 .
Zn4 O1 Zn1 Zn2 124.49(16) . 6_556
Zn2 O1 Zn1 Zn2 -111.0(3) . 6_556
C18 O7 Zn1 O1 22.8(7) . .
C18 O7 Zn1 O7 163.2(5) . 6_556
C18 O7 Zn1 O6 -93.4(7) . .
C18 O7 Zn1 Zn4 -17.2(7) . .
C18 O7 Zn1 Zn2 30.8(6) . .
C18 O7 Zn1 Zn2 65.7(7) . 6_556
C1 O6 Zn1 O1 0.0 . .
C1 O6 Zn1 O7 -123.82(16) . 6_556
C1 O6 Zn1 O7 123.82(16) . .
C1 O6 Zn1 Zn4 0.0 . .
C1 O6 Zn1 Zn2 37.46(11) . .
C1 O6 Zn1 Zn2 -37.46(11) . 6_556
Zn4 O1 Zn2 O9 -86.8(2) . 8_566
Zn1 O1 Zn2 O9 151.0(2) . 8_566
Zn2 O1 Zn2 O9 38.1(3) 6_556 8_566
Zn4 O1 Zn2 O8 89.6(3) . .
Zn1 O1 Zn2 O8 -32.6(2) . .
Zn2 O1 Zn2 O8 -145.5(2) 6_556 .
Zn4 O1 Zn2 O3 4.6(2) . .
Zn1 O1 Zn2 O3 -117.6(2) . .
Zn2 O1 Zn2 O3 129.5(2) 6_556 .
Zn4 O1 Zn2 O4 179.4(3) . 7_656
Zn1 O1 Zn2 O4 57.2(3) . 7_656
Zn2 O1 Zn2 O4 -55.7(3) 6_556 7_656
Zn4 O1 Zn2 Zn2 -124.9(3) . 6_556
Zn1 O1 Zn2 Zn2 112.9(3) . 6_556
Zn4 O1 Zn2 Zn1 122.2(3) . .
Zn2 O1 Zn2 Zn1 -112.9(3) 6_556 .
C18 O8 Zn2 O9 -136.9(8) . 8_566
C18 O8 Zn2 O1 50.9(9) . .
C18 O8 Zn2 O3 150.4(9) . .
C18 O8 Zn2 O4 -47.4(9) . 7_656
C18 O8 Zn2 Zn2 24.9(9) . 6_556
C18 O8 Zn2 Zn1 30.9(8) . .
C8 O3 Zn2 O9 123.5(6) . 8_566
C8 O3 Zn2 O1 14.9(6) . .
C8 O3 Zn2 O8 -81.7(6) . .
C8 O3 Zn2 O4 -149.4(8) . 7_656
C8 O3 Zn2 Zn2 48.7(6) . 6_556
C8 O3 Zn2 Zn1 -19.9(6) . .
O1 Zn1 Zn2 O9 -43.5(3) . 8_566
O7 Zn1 Zn2 O9 38.3(3) 6_556 8_566
O7 Zn1 Zn2 O9 148.1(3) . 8_566
O6 Zn1 Zn2 O9 -116.3(3) . 8_566
Zn4 Zn1 Zn2 O9 -75.2(2) . 8_566
Zn2 Zn1 Zn2 O9 -2.7(2) 6_556 8_566
O7 Zn1 Zn2 O1 81.7(3) 6_556 .
O7 Zn1 Zn2 O1 -168.4(3) . .
O6 Zn1 Zn2 O1 -72.8(3) . .
Zn4 Zn1 Zn2 O1 -31.8(2) . .
Zn2 Zn1 Zn2 O1 40.8(2) 6_556 .
O1 Zn1 Zn2 O8 144.6(3) . .
O7 Zn1 Zn2 O8 -133.6(3) 6_556 .
O7 Zn1 Zn2 O8 -23.8(2) . .
O6 Zn1 Zn2 O8 71.8(3) . .
Zn4 Zn1 Zn2 O8 112.89(19) . .
Zn2 Zn1 Zn2 O8 -174.55(19) 6_556 .
O1 Zn1 Zn2 O3 73.1(2) . .
O7 Zn1 Zn2 O3 154.8(3) 6_556 .
O7 Zn1 Zn2 O3 -95.4(2) . .
O6 Zn1 Zn2 O3 0.2(2) . .
Zn4 Zn1 Zn2 O3 41.30(14) . .
Zn2 Zn1 Zn2 O3 113.86(14) 6_556 .
O1 Zn1 Zn2 O4 -122.0(3) . 7_656
O7 Zn1 Zn2 O4 -40.3(3) 6_556 7_656
O7 Zn1 Zn2 O4 69.6(3) . 7_656
O6 Zn1 Zn2 O4 165.1(3) . 7_656
Zn4 Zn1 Zn2 O4 -153.8(2) . 7_656
Zn2 Zn1 Zn2 O4 -81.2(2) 6_556 7_656
O1 Zn1 Zn2 Zn2 -40.8(2) . 6_556
O7 Zn1 Zn2 Zn2 40.9(2) 6_556 6_556
O7 Zn1 Zn2 Zn2 150.79(16) . 6_556
O6 Zn1 Zn2 Zn2 -113.6(2) . 6_556
Zn4 Zn1 Zn2 Zn2 -72.558(16) . 6_556
Zn1 O1 Zn4 O2 112.82(18) . .
Zn2 O1 Zn4 O2 -7.4(3) . .
Zn2 O1 Zn4 O2 -126.9(2) 6_556 .
Zn1 O1 Zn4 O2 -112.82(18) . 6_556
Zn2 O1 Zn4 O2 126.9(2) . 6_556
Zn2 O1 Zn4 O2 7.4(3) 6_556 6_556
Zn1 O1 Zn4 O5 0.0 . .
Zn2 O1 Zn4 O5 -120.27(18) . .
Zn2 O1 Zn4 O5 120.27(18) 6_556 .
Zn2 O1 Zn4 Zn1 -120.27(18) . .
Zn2 O1 Zn4 Zn1 120.27(18) 6_556 .
C8 O2 Zn4 O1 -5.1(6) . .
C8 O2 Zn4 O2 -140.8(4) . 6_556
C8 O2 Zn4 O5 116.0(5) . .
C8 O2 Zn4 Zn1 34.6(6) . .
C1 O5 Zn4 O1 0.0 . .
C1 O5 Zn4 O2 -122.75(15) . .
C1 O5 Zn4 O2 122.75(15) . 6_556
C1 O5 Zn4 Zn1 0.0 . .
O7 Zn1 Zn4 O1 -90.2(2) 6_556 .
O7 Zn1 Zn4 O1 90.2(2) . .
O6 Zn1 Zn4 O1 180.0 . .
Zn2 Zn1 Zn4 O1 34.238(16) . .
Zn2 Zn1 Zn4 O1 -34.238(16) 6_556 .
O1 Zn1 Zn4 O2 -87.43(18) . .
O7 Zn1 Zn4 O2 -177.6(3) 6_556 .
O7 Zn1 Zn4 O2 2.8(3) . .
O6 Zn1 Zn4 O2 92.57(18) . .
Zn2 Zn1 Zn4 O2 -53.20(18) . .
Zn2 Zn1 Zn4 O2 -121.67(18) 6_556 .
O1 Zn1 Zn4 O2 87.43(18) . 6_556
O7 Zn1 Zn4 O2 -2.8(3) 6_556 6_556
O7 Zn1 Zn4 O2 177.6(3) . 6_556
O6 Zn1 Zn4 O2 -92.57(18) . 6_556
Zn2 Zn1 Zn4 O2 121.67(18) . 6_556
Zn2 Zn1 Zn4 O2 53.20(18) 6_556 6_556
O1 Zn1 Zn4 O5 180.0 . .
O7 Zn1 Zn4 O5 89.8(2) 6_556 .
O7 Zn1 Zn4 O5 -89.8(2) . .
O6 Zn1 Zn4 O5 0.0 . .
Zn2 Zn1 Zn4 O5 -145.762(16) . .
Zn2 Zn1 Zn4 O5 145.762(16) 6_556 .

loop_
_platon_squeeze_void_nr
_platon_squeeze_void_average_x
_platon_squeeze_void_average_y
_platon_squeeze_void_average_z
_platon_squeeze_void_volume
_platon_squeeze_void_count_electrons
_platon_squeeze_void_content
1 0.000 -0.005 0.219 2447 1065 ' '
2 0.500 0.549 0.352 2447 1064 ' '
